data_1515617
loop_
_publ_author_name
'Kuzmanich, Gregory'
'Xue, Jiadan'
'Netto-Ferreira, Jos\'e-Carlos'
'Scaiano, J. C.'
'Platz, Matthew'
'Garcia-Garibay, Miguel A.'

_publ_section_title
;
 Steady state and transient kinetics in crystalline solids: the
 photochemistry of nanocrystalline 1,1,3-triphenyl-3-hydroxy-2-indanone
;
_journal_issue 8
_journal_name_full 'Chemical Science'
_journal_page_first 1497
_journal_paper_doi 10.1039/c1sc00184a
_journal_volume 2
_journal_year 2011
_chemical_formula_moiety 'C27 H20 O2'
_chemical_formula_sum 'C27 H20 O2'
_chemical_formula_weight 376.43
_chemical_name_systematic
;
?
;
_space_group_IT_number 2
_symmetry_cell_setting triclinic
_symmetry_space_group_name_Hall '-P 1'
_symmetry_space_group_name_H-M 'P -1'
_atom_sites_solution_hydrogens geom
_atom_sites_solution_primary direct
_atom_sites_solution_secondary difmap
_audit_creation_method SHELXL-97
_cell_angle_alpha 92.8290(10)
_cell_angle_beta 103.5900(10)
_cell_angle_gamma 102.0480(10)
_cell_formula_units_Z 2
_cell_length_a 8.5144(8)
_cell_length_b 8.9709(8)
_cell_length_c 13.4150(13)
_cell_measurement_reflns_used 7669
_cell_measurement_temperature 100(2)
_cell_measurement_theta_max 30.70
_cell_measurement_theta_min 4.07
_cell_volume 968.80(16)
_computing_cell_refinement 'Bruker SAINT'
_computing_data_collection 'Bruker APEX2'
_computing_data_reduction 'Bruker SAINT'
_computing_molecular_graphics 'Bruker SHELXTL'
_computing_publication_material 'Bruker SHELXTL'
_computing_structure_refinement 'SHELXL-97 (Sheldrick, 2008)'
_computing_structure_solution 'SHELXS-97 (Sheldrick, 2008)'
_diffrn_ambient_temperature 100(2)
_diffrn_measured_fraction_theta_full 0.987
_diffrn_measured_fraction_theta_max 0.896
_diffrn_measurement_device_type 'Bruker APEX-II CCD'
_diffrn_measurement_method '\f and \w scans'
_diffrn_radiation_monochromator graphite
_diffrn_radiation_source 'fine-focus sealed tube'
_diffrn_radiation_type MoK\a
_diffrn_radiation_wavelength 0.71073
_diffrn_reflns_av_R_equivalents 0.0183
_diffrn_reflns_av_sigmaI/netI 0.0216
_diffrn_reflns_limit_h_max 11
_diffrn_reflns_limit_h_min -11
_diffrn_reflns_limit_k_max 12
_diffrn_reflns_limit_k_min -12
_diffrn_reflns_limit_l_max 19
_diffrn_reflns_limit_l_min -18
_diffrn_reflns_number 13605
_diffrn_reflns_theta_full 25.00
_diffrn_reflns_theta_max 30.87
_diffrn_reflns_theta_min 4.07
_exptl_absorpt_coefficient_mu 0.080
_exptl_absorpt_correction_T_max 0.9842
_exptl_absorpt_correction_T_min 0.9467
_exptl_absorpt_correction_type multi-scan
_exptl_absorpt_process_details 'Sadabs (Bruker)'
_exptl_crystal_colour colorless
_exptl_crystal_density_diffrn 1.290
_exptl_crystal_density_method 'not measured'
_exptl_crystal_description block
_exptl_crystal_F_000 396
_exptl_crystal_size_max 0.40
_exptl_crystal_size_mid 0.20
_exptl_crystal_size_min 0.20
_refine_diff_density_max 0.406
_refine_diff_density_min -0.209
_refine_diff_density_rms 0.050
_refine_ls_extinction_method none
_refine_ls_goodness_of_fit_ref 1.082
_refine_ls_hydrogen_treatment constr
_refine_ls_matrix_type full
_refine_ls_number_parameters 262
_refine_ls_number_reflns 5483
_refine_ls_number_restraints 0
_refine_ls_restrained_S_all 1.082
_refine_ls_R_factor_all 0.0499
_refine_ls_R_factor_gt 0.0457
_refine_ls_shift/su_max 0.000
_refine_ls_shift/su_mean 0.000
_refine_ls_structure_factor_coef Fsqd
_refine_ls_weighting_details 'calc w=1/[\s^2^(Fo^2^)+(0.0549P)^2^+0.4833P] where P=(Fo^2^+2Fc^2^)/3'
_refine_ls_weighting_scheme calc
_refine_ls_wR_factor_gt 0.1202
_refine_ls_wR_factor_ref 0.1233
_reflns_number_gt 4943
_reflns_number_total 5483
_reflns_threshold_expression >2sigma(I)
_cod_data_source_file c1sc00184a.txt
_cod_data_source_block gg310s
_cod_depositor_comments
;
The following automatic conversions were performed:

'_symmetry_cell_setting' value 'Triclinic' changed to 'triclinic'
according to
/usr/data/users/saulius/automatic-downloads/retrospective/RSC/lib/dictionaries/cif_core.dic
dictionary named 'cif_core.dic' version 2.4.2 from 2011-04-26.

Automatic conversion script
Id: cif_fix_values 2281 2013-09-26 08:29:07Z andrius 
;
_cod_original_sg_symbol_H-M P-1
_cod_database_code 1515617

loop_
_symmetry_equiv_pos_as_xyz
'x, y, z'
'-x, -y, -z'

loop_
_atom_site_label
_atom_site_type_symbol
_atom_site_fract_x
_atom_site_fract_y
_atom_site_fract_z
_atom_site_U_iso_or_equiv
_atom_site_adp_type
_atom_site_occupancy
_atom_site_symmetry_multiplicity
_atom_site_calc_flag
_atom_site_refinement_flags
O1 O 0.22310(10) 0.20051(10) 0.06966(6) 0.01706(17) Uani 1 1 d .
H1O H 0.1476 0.1636 0.0164 0.026 Uiso 1 1 calc R
O2 O 0.03675(10) -0.10292(9) 0.10989(6) 0.01838(17) Uani 1 1 d .
C1 C -0.10103(15) 0.16289(14) 0.21638(10) 0.0218(2) Uani 1 1 d .
H1 H -0.0753 0.0838 0.2575 0.026 Uiso 1 1 calc R
C2 C -0.24344(16) 0.21572(16) 0.21682(11) 0.0265(3) Uani 1 1 d .
H2 H -0.3148 0.1721 0.2577 0.032 Uiso 1 1 calc R
C3 C -0.28133(16) 0.33196(17) 0.15762(11) 0.0279(3) Uani 1 1 d .
H3 H -0.3782 0.3684 0.1581 0.033 Uiso 1 1 calc R
C4 C -0.17736(17) 0.39447(16) 0.09782(11) 0.0275(3) Uani 1 1 d .
H4 H -0.2031 0.4741 0.0572 0.033 Uiso 1 1 calc R
C5 C -0.03482(15) 0.34129(14) 0.09670(10) 0.0214(2) Uani 1 1 d .
H5 H 0.0358 0.3846 0.0553 0.026 Uiso 1 1 calc R
C6 C 0.00394(13) 0.22495(13) 0.15617(8) 0.0155(2) Uani 1 1 d .
C7 C 0.16224(13) 0.17015(12) 0.15874(8) 0.01386(19) Uani 1 1 d .
C8 C 0.30039(13) 0.23769(12) 0.25279(8) 0.0144(2) Uani 1 1 d .
C9 C 0.35955(13) 0.12584(12) 0.30910(8) 0.0144(2) Uani 1 1 d .
C10 C 0.27421(13) -0.03633(12) 0.26024(8) 0.01367(19) Uani 1 1 d .
C11 C 0.14084(13) -0.00455(12) 0.16819(8) 0.01407(19) Uani 1 1 d .
C12 C 0.18355(13) -0.13600(13) 0.32816(8) 0.0151(2) Uani 1 1 d .
C13 C 0.11442(14) -0.29161(13) 0.29496(9) 0.0189(2) Uani 1 1 d .
H13 H 0.1286 -0.3346 0.2324 0.023 Uiso 1 1 calc R
C14 C 0.02519(15) -0.38370(14) 0.35277(10) 0.0226(2) Uani 1 1 d .
H14 H -0.0215 -0.4889 0.3295 0.027 Uiso 1 1 calc R
C15 C 0.00430(15) -0.32177(15) 0.44465(10) 0.0232(2) Uani 1 1 d .
H15 H -0.0566 -0.3845 0.4841 0.028 Uiso 1 1 calc R
C16 C 0.07258(15) -0.16828(15) 0.47840(9) 0.0212(2) Uani 1 1 d .
H16 H 0.0596 -0.1261 0.5415 0.025 Uiso 1 1 calc R
C17 C 0.16057(14) -0.07518(13) 0.41985(9) 0.0176(2) Uani 1 1 d .
H17 H 0.2050 0.0304 0.4428 0.021 Uiso 1 1 calc R
C18 C 0.39913(13) -0.11192(12) 0.22290(9) 0.0156(2) Uani 1 1 d .
C19 C 0.51427(15) -0.16743(14) 0.29538(9) 0.0203(2) Uani 1 1 d .
H19 H 0.5065 -0.1674 0.3649 0.024 Uiso 1 1 calc R
C20 C 0.64001(16) -0.22260(15) 0.26658(11) 0.0246(3) Uani 1 1 d .
H20 H 0.7187 -0.2583 0.3167 0.029 Uiso 1 1 calc R
C21 C 0.65093(15) -0.22570(14) 0.16477(11) 0.0242(3) Uani 1 1 d .
H21 H 0.7367 -0.2636 0.1451 0.029 Uiso 1 1 calc R
C22 C 0.53603(16) -0.17322(15) 0.09209(10) 0.0239(2) Uani 1 1 d .
H22 H 0.5422 -0.1764 0.0222 0.029 Uiso 1 1 calc R
C23 C 0.41111(15) -0.11554(14) 0.12103(9) 0.0201(2) Uani 1 1 d .
H23 H 0.3338 -0.0785 0.0708 0.024 Uiso 1 1 calc R
C24 C 0.48900(14) 0.16877(13) 0.39816(9) 0.0170(2) Uani 1 1 d .
H24 H 0.5303 0.0930 0.4368 0.020 Uiso 1 1 calc R
C25 C 0.55684(14) 0.32335(14) 0.42975(9) 0.0195(2) Uani 1 1 d .
H25 H 0.6441 0.3534 0.4907 0.023 Uiso 1 1 calc R
C26 C 0.49762(15) 0.43508(13) 0.37242(9) 0.0207(2) Uani 1 1 d .
H26 H 0.5457 0.5405 0.3944 0.025 Uiso 1 1 calc R
C27 C 0.36919(14) 0.39334(13) 0.28366(9) 0.0185(2) Uani 1 1 d .
H27 H 0.3289 0.4692 0.2447 0.022 Uiso 1 1 calc R

loop_
_atom_site_aniso_label
_atom_site_aniso_U_11
_atom_site_aniso_U_22
_atom_site_aniso_U_33
_atom_site_aniso_U_23
_atom_site_aniso_U_13
_atom_site_aniso_U_12
O1 0.0160(4) 0.0232(4) 0.0126(4) 0.0035(3) 0.0049(3) 0.0037(3)
O2 0.0177(4) 0.0188(4) 0.0165(4) -0.0001(3) 0.0016(3) 0.0028(3)
C1 0.0219(5) 0.0216(5) 0.0240(6) 0.0029(4) 0.0106(4) 0.0041(4)
C2 0.0194(5) 0.0281(6) 0.0332(7) -0.0033(5) 0.0138(5) 0.0016(5)
C3 0.0181(5) 0.0343(7) 0.0315(7) -0.0063(5) 0.0047(5) 0.0104(5)
C4 0.0283(6) 0.0312(6) 0.0274(6) 0.0048(5) 0.0051(5) 0.0179(5)
C5 0.0220(5) 0.0247(6) 0.0215(6) 0.0064(4) 0.0074(4) 0.0107(5)
C6 0.0140(4) 0.0165(5) 0.0157(5) 0.0002(4) 0.0036(4) 0.0036(4)
C7 0.0140(4) 0.0158(4) 0.0125(5) 0.0028(4) 0.0039(3) 0.0039(4)
C8 0.0138(4) 0.0161(5) 0.0137(5) 0.0012(4) 0.0039(3) 0.0034(4)
C9 0.0137(4) 0.0157(5) 0.0137(5) 0.0008(4) 0.0040(4) 0.0030(4)
C10 0.0138(4) 0.0142(4) 0.0128(5) 0.0014(4) 0.0026(3) 0.0037(4)
C11 0.0140(4) 0.0170(5) 0.0123(4) 0.0022(4) 0.0042(3) 0.0048(4)
C12 0.0134(4) 0.0171(5) 0.0151(5) 0.0039(4) 0.0027(4) 0.0047(4)
C13 0.0186(5) 0.0178(5) 0.0189(5) 0.0024(4) 0.0028(4) 0.0034(4)
C14 0.0207(5) 0.0186(5) 0.0267(6) 0.0074(4) 0.0034(4) 0.0020(4)
C15 0.0190(5) 0.0256(6) 0.0282(6) 0.0139(5) 0.0086(4) 0.0070(5)
C16 0.0218(5) 0.0266(6) 0.0200(5) 0.0079(4) 0.0091(4) 0.0103(5)
C17 0.0177(5) 0.0193(5) 0.0177(5) 0.0034(4) 0.0055(4) 0.0064(4)
C18 0.0144(5) 0.0146(4) 0.0182(5) 0.0013(4) 0.0047(4) 0.0035(4)
C19 0.0196(5) 0.0224(5) 0.0210(5) 0.0053(4) 0.0054(4) 0.0082(4)
C20 0.0199(5) 0.0246(6) 0.0325(7) 0.0083(5) 0.0077(5) 0.0100(5)
C21 0.0200(5) 0.0218(5) 0.0350(7) 0.0015(5) 0.0127(5) 0.0074(4)
C22 0.0229(6) 0.0271(6) 0.0238(6) -0.0010(5) 0.0103(5) 0.0058(5)
C23 0.0186(5) 0.0239(5) 0.0184(5) 0.0011(4) 0.0056(4) 0.0057(4)
C24 0.0163(5) 0.0187(5) 0.0151(5) 0.0019(4) 0.0022(4) 0.0036(4)
C25 0.0177(5) 0.0206(5) 0.0171(5) -0.0017(4) 0.0013(4) 0.0016(4)
C26 0.0211(5) 0.0168(5) 0.0209(6) -0.0018(4) 0.0030(4) 0.0008(4)
C27 0.0203(5) 0.0155(5) 0.0192(5) 0.0018(4) 0.0041(4) 0.0041(4)

loop_
_atom_type_symbol
_atom_type_description
_atom_type_scat_dispersion_real
_atom_type_scat_dispersion_imag
_atom_type_scat_source
C C 0.0033 0.0016 'International Tables Vol C Tables 4.2.6.8 and 6.1.1.4'
H H 0.0000 0.0000 'International Tables Vol C Tables 4.2.6.8 and 6.1.1.4'
O O 0.0106 0.0060 'International Tables Vol C Tables 4.2.6.8 and 6.1.1.4'

loop_
_geom_angle_atom_site_label_1
_geom_angle_atom_site_label_2
_geom_angle_atom_site_label_3
_geom_angle
C7 O1 H1O 109.5
C6 C1 C2 120.55(12)
C6 C1 H1 119.7
C2 C1 H1 119.7
C3 C2 C1 120.12(12)
C3 C2 H2 119.9
C1 C2 H2 119.9
C4 C3 C2 119.65(11)
C4 C3 H3 120.2
C2 C3 H3 120.2
C3 C4 C5 120.43(12)
C3 C4 H4 119.8
C5 C4 H4 119.8
C6 C5 C4 120.12(12)
C6 C5 H5 119.9
C4 C5 H5 119.9
C5 C6 C1 119.12(10)
C5 C6 C7 120.62(10)
C1 C6 C7 120.22(10)
O1 C7 C8 108.16(8)
O1 C7 C6 112.90(9)
C8 C7 C6 113.15(9)
O1 C7 C11 107.14(8)
C8 C7 C11 101.91(8)
C6 C7 C11 112.85(9)
C9 C8 C27 121.01(10)
C9 C8 C7 112.47(9)
C27 C8 C7 126.52(10)
C8 C9 C24 119.91(10)
C8 C9 C10 113.00(9)
C24 C9 C10 127.03(10)
C9 C10 C12 114.52(9)
C9 C10 C18 109.56(8)
C12 C10 C18 112.27(9)
C9 C10 C11 101.06(8)
C12 C10 C11 107.57(8)
C18 C10 C11 111.31(8)
O2 C11 C10 124.33(10)
O2 C11 C7 124.41(10)
C10 C11 C7 111.23(9)
C17 C12 C13 118.70(10)
C17 C12 C10 121.97(10)
C13 C12 C10 119.26(10)
C14 C13 C12 120.64(11)
C14 C13 H13 119.7
C12 C13 H13 119.7
C15 C14 C13 120.07(11)
C15 C14 H14 120.0
C13 C14 H14 120.0
C16 C15 C14 119.79(11)
C16 C15 H15 120.1
C14 C15 H15 120.1
C15 C16 C17 120.23(11)
C15 C16 H16 119.9
C17 C16 H16 119.9
C12 C17 C16 120.56(11)
C12 C17 H17 119.7
C16 C17 H17 119.7
C23 C18 C19 118.69(10)
C23 C18 C10 122.30(10)
C19 C18 C10 118.79(10)
C20 C19 C18 120.60(11)
C20 C19 H19 119.7
C18 C19 H19 119.7
C21 C20 C19 120.27(12)
C21 C20 H20 119.9
C19 C20 H20 119.9
C22 C21 C20 119.58(11)
C22 C21 H21 120.2
C20 C21 H21 120.2
C21 C22 C23 120.32(12)
C21 C22 H22 119.8
C23 C22 H22 119.8
C18 C23 C22 120.53(11)
C18 C23 H23 119.7
C22 C23 H23 119.7
C25 C24 C9 119.33(10)
C25 C24 H24 120.3
C9 C24 H24 120.3
C24 C25 C26 120.45(11)
C24 C25 H25 119.8
C26 C25 H25 119.8
C27 C26 C25 120.57(11)
C27 C26 H26 119.7
C25 C26 H26 119.7
C26 C27 C8 118.72(10)
C26 C27 H27 120.6
C8 C27 H27 120.6

loop_
_geom_bond_atom_site_label_1
_geom_bond_atom_site_label_2
_geom_bond_distance
O1 C7 1.4265(13)
O1 H1O 0.8400
O2 C11 1.2064(14)
C1 C6 1.3918(16)
C1 C2 1.3921(17)
C1 H1 0.9500
C2 C3 1.387(2)
C2 H2 0.9500
C3 C4 1.383(2)
C3 H3 0.9500
C4 C5 1.3966(16)
C4 H4 0.9500
C5 C6 1.3917(16)
C5 H5 0.9500
C6 C7 1.5219(14)
C7 C8 1.5073(15)
C7 C11 1.5545(15)
C8 C9 1.3922(15)
C8 C27 1.3971(15)
C9 C24 1.3961(15)
C9 C10 1.5215(15)
C10 C12 1.5324(15)
C10 C18 1.5363(14)
C10 C11 1.5513(15)
C12 C17 1.3930(15)
C12 C13 1.4021(16)
C13 C14 1.3926(17)
C13 H13 0.9500
C14 C15 1.3915(19)
C14 H14 0.9500
C15 C16 1.3855(18)
C15 H15 0.9500
C16 C17 1.3985(16)
C16 H16 0.9500
C17 H17 0.9500
C18 C23 1.3933(16)
C18 C19 1.3993(15)
C19 C20 1.3919(16)
C19 H19 0.9500
C20 C21 1.3899(19)
C20 H20 0.9500
C21 C22 1.3851(19)
C21 H21 0.9500
C22 C23 1.3977(16)
C22 H22 0.9500
C23 H23 0.9500
C24 C25 1.3888(16)
C24 H24 0.9500
C25 C26 1.3982(17)
C25 H25 0.9500
C26 C27 1.3882(16)
C26 H26 0.9500
C27 H27 0.9500

loop_
_geom_torsion_atom_site_label_1
_geom_torsion_atom_site_label_2
_geom_torsion_atom_site_label_3
_geom_torsion_atom_site_label_4
_geom_torsion
C6 C1 C2 C3 -0.51(19)
C1 C2 C3 C4 0.3(2)
C2 C3 C4 C5 0.0(2)
C3 C4 C5 C6 -0.2(2)
C4 C5 C6 C1 0.00(18)
C4 C5 C6 C7 -177.69(11)
C2 C1 C6 C5 0.35(18)
C2 C1 C6 C7 178.04(11)
C5 C6 C7 O1 -23.56(14)
C1 C6 C7 O1 158.78(10)
C5 C6 C7 C8 99.70(12)
C1 C6 C7 C8 -77.96(13)
C5 C6 C7 C11 -145.24(11)
C1 C6 C7 C11 37.10(14)
O1 C7 C8 C9 -110.77(10)
C6 C7 C8 C9 123.39(10)
C11 C7 C8 C9 1.95(11)
O1 C7 C8 C27 68.20(13)
C6 C7 C8 C27 -57.64(14)
C11 C7 C8 C27 -179.08(10)
C27 C8 C9 C24 0.33(16)
C7 C8 C9 C24 179.36(9)
C27 C8 C9 C10 -177.25(10)
C7 C8 C9 C10 1.78(12)
C8 C9 C10 C12 -119.90(10)
C24 C9 C10 C12 62.73(14)
C8 C9 C10 C18 112.94(10)
C24 C9 C10 C18 -64.43(14)
C8 C9 C10 C11 -4.60(11)
C24 C9 C10 C11 178.02(10)
C9 C10 C11 O2 -176.04(10)
C12 C10 C11 O2 -55.68(13)
C18 C10 C11 O2 67.70(13)
C9 C10 C11 C7 5.78(10)
C12 C10 C11 C7 126.14(9)
C18 C10 C11 C7 -110.48(9)
O1 C7 C11 O2 -69.63(13)
C8 C7 C11 O2 176.90(10)
C6 C7 C11 O2 55.25(14)
O1 C7 C11 C10 108.55(9)
C8 C7 C11 C10 -4.92(10)
C6 C7 C11 C10 -126.57(9)
C9 C10 C12 C17 9.31(14)
C18 C10 C12 C17 135.07(10)
C11 C10 C12 C17 -102.14(11)
C9 C10 C12 C13 -173.84(9)
C18 C10 C12 C13 -48.08(13)
C11 C10 C12 C13 74.71(12)
C17 C12 C13 C14 -0.29(16)
C10 C12 C13 C14 -177.24(10)
C12 C13 C14 C15 -0.22(18)
C13 C14 C15 C16 -0.01(18)
C14 C15 C16 C17 0.77(18)
C13 C12 C17 C16 1.05(16)
C10 C12 C17 C16 177.91(10)
C15 C16 C17 C12 -1.30(17)
C9 C10 C18 C23 -96.77(12)
C12 C10 C18 C23 134.82(11)
C11 C10 C18 C23 14.16(14)
C9 C10 C18 C19 77.66(12)
C12 C10 C18 C19 -50.76(13)
C11 C10 C18 C19 -171.41(10)
C23 C18 C19 C20 1.13(18)
C10 C18 C19 C20 -173.50(11)
C18 C19 C20 C21 -1.14(19)
C19 C20 C21 C22 0.1(2)
C20 C21 C22 C23 0.9(2)
C19 C18 C23 C22 -0.14(18)
C10 C18 C23 C22 174.29(11)
C21 C22 C23 C18 -0.85(19)
C8 C9 C24 C25 0.28(16)
C10 C9 C24 C25 177.49(10)
C9 C24 C25 C26 -0.74(17)
C24 C25 C26 C27 0.60(18)
C25 C26 C27 C8 0.00(17)
C9 C8 C27 C26 -0.46(17)
C7 C8 C27 C26 -179.35(10)
